data_7240492
loop_
_publ_author_name
'Huski\'c, Igor'
'Arhangelskis, Mihails'
'Fri\<s\<ci\'c, Tomislav'

_publ_section_title
;
 Solvent-free ageing reactions of rare earth element oxides: from
 geomimetic synthesis of new metal--organic materials towards a simple,
 environmentally friendly separation of scandium
;
_journal_issue 13
_journal_name_full 'Green Chemistry'
_journal_page_first 4364
_journal_page_last 4375
_journal_paper_doi 10.1039/D0GC00454E
_journal_volume 22
_journal_year 2020
_chemical_formula_moiety 'C4 O9 Yb, N'
_chemical_formula_sum 'C4 N O9 Yb'
_chemical_formula_weight 379.09
_chemical_name_common 'catena-(ammonium bis(m2-oxalato)-ytterbium hydrate)'
_space_group_crystal_system monoclinic
_space_group_IT_number 13
_space_group_name_Hall '-P 2yac'
_space_group_name_H-M_alt 'P 1 2/n 1'
_symmetry_space_group_name_H-M 'P 1 2/n 1'
_audit_update_record
;
2019-11-04 deposited with the CCDC.	2020-05-08 downloaded from the CCDC.
;
_cell_angle_alpha 90
_cell_angle_beta 90.182(3)
_cell_angle_gamma 90
_cell_formula_units_Z 2
_cell_length_a 9.0427(2)
_cell_length_b 6.09117(12)
_cell_length_c 7.8999(2)
_cell_measurement_reflns_used 20
_cell_measurement_temperature 293
_cell_measurement_theta_max 100
_cell_measurement_theta_min 4
_cell_volume 435.129(17)
_computing_cell_refinement 'TOPAS Academic v. 6'
_computing_data_collection 'Bruker DIFFRAC.SUITE'
_computing_structure_refinement 'TOPAS Academic v. 6'
_computing_structure_solution 'TOPAS Academic v. 6'
_diffrn_ambient_temperature 293
_diffrn_detector 'Position Sensitive Detector'
_diffrn_detector_type LYNXEYE
_diffrn_measurement_device_type 'Bruker D2 PHASER'
_diffrn_radiation_monochromator none
_diffrn_radiation_type 'Cu K\a~1~'
_diffrn_radiation_wavelength 1.5418
_diffrn_source 'sealed X-ray tube'
_diffrn_source_current 30
_diffrn_source_target Cu
_diffrn_source_voltage 40
_exptl_crystal_density_diffrn 2.8933(1)
_exptl_crystal_density_method 'not measured'
_exptl_crystal_F_000 346
_pd_char_colour white
_pd_instr_location ' ?'
_pd_meas_2theta_range_inc 0.0199
_pd_meas_2theta_range_max 100.037
_pd_meas_2theta_range_min 4.020
_pd_meas_number_of_points 4826
_pd_meas_scan_method cont
_pd_prep_temperature 293
_pd_proc_2theta_range_inc 0.0199
_pd_proc_2theta_range_max 100
_pd_proc_2theta_range_min 10
_pd_proc_ls_background_function 'Chebyshev polynomial'
_pd_proc_ls_profile_function pseudo-Voigt
_pd_proc_ls_prof_R_factor 0.031
_pd_proc_ls_prof_wR_expected 0.014
_pd_proc_ls_prof_wR_factor 0.047
_pd_proc_wavelength 1.5418
_pd_spec_mounting ' 'packed powder pellet''
_pd_spec_mount_mode resflection
_pd_spec_shape flat_sheet
_refine_ls_goodness_of_fit_all 3.396
_refine_ls_hydrogen_treatment undef
_refine_ls_matrix_type full
_refine_ls_number_constraints 0
_refine_ls_number_parameters 48
_refine_ls_number_restraints 1
_refine_ls_R_I_factor 0.015
_refine_ls_weighting_scheme calc
_cod_data_source_file d0gc00454e1.cif
_cod_data_source_block Yb_NH4_ox2
_cod_depositor_comments
;Adding full bibliography for 7240489--7240496.cif.

 Adding full bibliography for 7240489--7240496.cif.
;
_cod_original_cell_volume 435.133(18)
_cod_original_sg_symbol_Hall '-p 2yac'
_cod_original_sg_symbol_H-M P2/n
_cod_database_code 7240492

loop_
_symmetry_equiv_pos_as_xyz
'x, y, z '
'-x+1/2, y, -z+1/2 '
'-x, -y, -z '
'x+1/2, -y, z+1/2 '

loop_
_atom_site_label
_atom_site_type_symbol
_atom_site_symmetry_multiplicity
_atom_site_fract_x
_atom_site_fract_y
_atom_site_fract_z
_atom_site_occupancy
_atom_site_B_iso_or_equiv
C1 C 4 0.5369(16) -0.107(4) 0.4686(19) 1 0.82(11)
C2 C 4 0.4739(19) -0.109(3) 0.9592(18) 1 0.82(11)
O1 O 4 0.6751(8) -0.1244(17) 0.5105(10) 1 0.82(11)
O2 O 4 0.4780(9) -0.2293(13) 0.3650(12) 1 0.82(11)
O3 O 4 0.5656(8) -0.1506(14) 0.8274(10) 1 0.82(11)
O4 O 4 0.3842(9) -0.2381(14) 1.0073(12) 1 0.82(11)
O5 O 2 0.75 0.4938(13) 0.75 1 0.82(11)
Yb1 Yb 2 0.75 0.1044(2) 0.75 1 0.69(3)
N1 N 2 1.25 0.4880(16) -0.25 1 0.82(11)

loop_
_geom_angle_atom_site_label_1
_geom_angle_atom_site_label_2
_geom_angle_atom_site_label_3
_geom_angle
_geom_angle_site_symmetry_1
_geom_angle_site_symmetry_3
_geom_angle_publ_flag
O1 Yb1 O3 68.4(3) . . ?
O1 Yb1 O5 124.8(2) . . ?
O1 Yb1 O1 110.5(3) . 2_656 ?
O1 Yb1 O3 67.6(3) . 2_656 ?
O1 Yb1 O2 69.4(3) . 3_656 ?
O1 Yb1 O4 132.0(3) . 3_657 ?
O1 Yb1 O4 73.5(3) . 4_554 ?
O1 Yb1 O2 135.8(3) . 4_555 ?
O3 Yb1 O5 131.1(2) . . ?
O1 Yb1 O3 67.6(3) 2_656 . ?
O3 Yb1 O3 97.7(3) . 2_656 ?
O2 Yb1 O3 72.4(3) 3_656 . ?
O3 Yb1 O4 70.1(3) . 3_657 ?
O3 Yb1 O4 141.7(3) . 4_554 ?
O2 Yb1 O3 136.4(3) 4_555 . ?
O1 Yb1 O5 124.8(2) 2_656 . ?
O3 Yb1 O5 131.1(2) 2_656 . ?
O2 Yb1 O5 71.32(19) 3_656 . ?
O4 Yb1 O5 70.3(2) 3_657 . ?
O4 Yb1 O5 70.3(2) 4_554 . ?
O2 Yb1 O5 71.32(19) 4_555 . ?
O1 Yb1 O3 68.4(3) 2_656 2_656 ?
O1 Yb1 O2 135.8(3) 2_656 3_656 ?
O1 Yb1 O4 73.5(3) 2_656 3_657 ?
O1 Yb1 O4 132.0(3) 2_656 4_554 ?
O1 Yb1 O2 69.4(3) 2_656 4_555 ?
O2 Yb1 O3 136.4(3) 3_656 2_656 ?
O3 Yb1 O4 141.7(3) 2_656 3_657 ?
O3 Yb1 O4 70.1(3) 2_656 4_554 ?
O2 Yb1 O3 72.4(3) 4_555 2_656 ?
O2 Yb1 O4 76.0(3) 3_656 3_657 ?
O2 Yb1 O4 91.5(3) 3_656 4_554 ?
O2 Yb1 O2 142.6(3) 3_656 4_555 ?
O4 Yb1 O4 140.6(3) 3_657 4_554 ?
O2 Yb1 O4 91.5(3) 4_555 3_657 ?
O2 Yb1 O4 76.0(3) 4_555 4_554 ?
Yb1 O1 C1 114.6(10) . . ?
Yb1 O2 C1 115.8(10) 3_656 . ?
Yb1 O3 C2 120.6(9) . . ?
Yb1 O4 C2 112.0(9) 3_657 . ?
O1 C1 O2 122.5(17) . . ?
O1 C1 C1 113.8(16) . 3_656 ?
O2 C1 C1 122.6(13) . 3_656 ?
O3 C2 O4 122.6(15) . . ?
O3 C2 C2 107.1(13) . 3_657 ?
O4 C2 C2 129.7(14) . 3_657 ?

loop_
_geom_bond_atom_site_label_1
_geom_bond_atom_site_label_2
_geom_bond_distance
_geom_bond_site_symmetry_2
_geom_bond_publ_flag
Yb1 O1 2.444(9) . ?
Yb1 O3 2.361(8) . ?
Yb1 O5 2.372(8) . ?
Yb1 O1 2.444(9) 2_656 ?
Yb1 O3 2.361(8) 2_656 ?
Yb1 O2 2.376(8) 3_656 ?
Yb1 O4 2.414(9) 3_657 ?
Yb1 O4 2.414(9) 4_554 ?
Yb1 O2 2.376(8) 4_555 ?
O1 C1 1.296(16) . ?
O2 C1 1.23(2) . ?
O3 C2 1.357(17) . ?
O4 C2 1.193(19) . ?
C1 C1 1.55(3) 3_656 ?
C2 C2 1.55(2) 3_657 ?
